data_7125435
loop_
_publ_author_name
'Hill, Anthony'
'Frogley, Benjamin'

_publ_section_title
;
 Synthesis of pyridyl carbyne complexes and their conversion to
 N-heterocyclic vinylidenes
;
_journal_name_full 'Chemical Communications'
_journal_paper_doi 10.1039/C9CC07760J
_journal_year 2019
_chemical_formula_moiety 'C41 H47 Au2 B2 Cl2 N13 O4 W2, C2 H3 N'
_chemical_formula_sum 'C43 H50 Au2 B2 Cl2 N14 O4 W2'
_chemical_formula_weight 1681.12
_space_group_crystal_system monoclinic
_space_group_IT_number 14
_space_group_name_Hall '-P 2ybc'
_space_group_name_H-M_alt 'P 1 21/c 1'
_atom_sites_solution_hydrogens geom
_audit_creation_method SHELXL-2016/6
_audit_update_record
;
2019-09-25 deposited with the CCDC.	2019-11-25 downloaded from the CCDC.
;
_cell_angle_alpha 90
_cell_angle_beta 91.8980(10)
_cell_angle_gamma 90
_cell_formula_units_Z 4
_cell_length_a 12.7628(2)
_cell_length_b 40.5530(5)
_cell_length_c 11.33830(10)
_cell_measurement_reflns_used 18049
_cell_measurement_temperature 150.0(1)
_cell_measurement_theta_max 73.6720
_cell_measurement_theta_min 4.0720
_cell_volume 5865.14(13)
_computing_cell_refinement 'CrysAlisPro 1.171.40.36a (Rigaku OD, 2018)'
_computing_data_collection 'CrysAlisPro 1.171.40.36a (Rigaku OD, 2018)'
_computing_data_reduction 'CrysAlisPro 1.171.40.36a (Rigaku OD, 2018)'
_computing_structure_refinement 'SHELXL-2016/6 (Sheldrick, 2016)'
_computing_structure_solution 'SHELXT 2014/5 (Sheldrick, 2014)'
_diffrn_ambient_temperature 150.0(1)
_diffrn_detector_area_resol_mean 8.1297
_diffrn_measured_fraction_theta_full 0.999
_diffrn_measured_fraction_theta_max 0.990
_diffrn_measurement_device_type 'SuperNova, Dual, Cu at home/near, EosS2'
_diffrn_measurement_method '\w scans'
_diffrn_radiation_type CuK\a
_diffrn_radiation_wavelength 1.54184
_diffrn_reflns_av_R_equivalents 0.0498
_diffrn_reflns_av_unetI/netI 0.0428
_diffrn_reflns_Laue_measured_fraction_full 0.999
_diffrn_reflns_Laue_measured_fraction_max 0.990
_diffrn_reflns_limit_h_max 15
_diffrn_reflns_limit_h_min -14
_diffrn_reflns_limit_k_max 50
_diffrn_reflns_limit_k_min -47
_diffrn_reflns_limit_l_max 12
_diffrn_reflns_limit_l_min -14
_diffrn_reflns_number 43996
_diffrn_reflns_point_group_measured_fraction_full 0.999
_diffrn_reflns_point_group_measured_fraction_max 0.990
_diffrn_reflns_theta_full 67.684
_diffrn_reflns_theta_max 73.747
_diffrn_reflns_theta_min 3.632
_diffrn_source 'micro-focus sealed X-ray tube'
_exptl_absorpt_coefficient_mu 17.493
_exptl_absorpt_correction_T_max 1.00000
_exptl_absorpt_correction_T_min 0.26803
_exptl_absorpt_correction_type multi-scan
_exptl_absorpt_process_details
;
CrysAlisPro 1.171.40.36a (Rigaku Oxford Diffraction, 2018)
Empirical absorption correction using spherical harmonics,
 implemented in SCALE3 ABSPACK scaling algorithm.
;
_exptl_crystal_colour red
_exptl_crystal_density_diffrn 1.904
_exptl_crystal_description plate
_exptl_crystal_F_000 3152
_exptl_crystal_size_max 0.139
_exptl_crystal_size_mid 0.064
_exptl_crystal_size_min 0.041
_refine_diff_density_max 2.490
_refine_diff_density_min -2.165
_refine_diff_density_rms 0.244
_refine_ls_extinction_method none
_refine_ls_goodness_of_fit_ref 1.180
_refine_ls_hydrogen_treatment mixed
_refine_ls_matrix_type full
_refine_ls_number_parameters 637
_refine_ls_number_reflns 11741
_refine_ls_number_restraints 0
_refine_ls_restrained_S_all 1.180
_refine_ls_R_factor_all 0.0655
_refine_ls_R_factor_gt 0.0634
_refine_ls_shift/su_max 0.001
_refine_ls_shift/su_mean 0.000
_refine_ls_structure_factor_coef Fsqd
_refine_ls_weighting_details 'w=1/[\s^2^(Fo^2^)+184.5796P] where P=(Fo^2^+2Fc^2^)/3'
_refine_ls_weighting_scheme calc
_refine_ls_wR_factor_gt 0.1353
_refine_ls_wR_factor_ref 0.1363
_reflns_Friedel_coverage 0.000
_reflns_number_gt 11208
_reflns_number_total 11741
_reflns_threshold_expression 'I > 2\s(I)'
_cod_data_source_file c9cc07760j2.cif
_cod_data_source_block Compound_9
_cod_original_sg_symbol_H-M 'P 21/c'
_cod_database_code 7125435
_shelx_shelxl_version_number 2016/6
_shelx_space_group_comment
;
The symmetry employed for this shelxl refinement is uniquely defined
by the following loop, which should always be used as a source of
symmetry information in preference to the above space-group names.
They are only intended as comments.
;

loop_
_space_group_symop_operation_xyz
'x, y, z'
'-x, y+1/2, -z+1/2'
'-x, -y, -z'
'x, -y-1/2, z-1/2'

loop_
_atom_site_label
_atom_site_type_symbol
_atom_site_fract_x
_atom_site_fract_y
_atom_site_fract_z
_atom_site_U_iso_or_equiv
_atom_site_adp_type
_atom_site_occupancy
_atom_site_site_symmetry_order
_atom_site_calc_flag
_atom_site_refinement_flags_posn
_atom_site_refinement_flags_adp
Au1 Au 0.89252(4) 0.40282(2) 0.80081(4) 0.02452(11) Uani 1 1 d . .
Au2 Au 0.46735(4) 0.36187(2) 0.38617(4) 0.02706(12) Uani 1 1 d . .
W1 W 0.72257(4) 0.35965(2) 0.81938(4) 0.02207(12) Uani 1 1 d . .
W2 W 0.37196(4) 0.42090(2) 0.32022(4) 0.02094(11) Uani 1 1 d . .
Cl1 Cl 1.0478(3) 0.42530(10) 0.8662(3) 0.0454(8) Uani 1 1 d . .
Cl2 Cl 0.4625(3) 0.30565(8) 0.3792(4) 0.0513(9) Uani 1 1 d . .
O3 O 0.4097(7) 0.4763(2) 0.5089(8) 0.036(2) Uani 1 1 d . .
O2 O 0.6847(8) 0.3241(2) 0.5750(7) 0.040(2) Uani 1 1 d . .
O4 O 0.5238(7) 0.4521(2) 0.1392(8) 0.038(2) Uani 1 1 d . .
N10 N 0.3030(8) 0.3883(2) 0.1817(8) 0.028(2) Uani 1 1 d . .
O1 O 0.5225(7) 0.4048(2) 0.8022(8) 0.036(2) Uani 1 1 d . .
N11 N 0.1953(7) 0.3857(2) 0.1697(8) 0.025(2) Uani 1 1 d . .
N12 N 0.2416(7) 0.4041(2) 0.4260(8) 0.0226(19) Uani 1 1 d . .
C2 C 0.5941(9) 0.3884(3) 0.8067(9) 0.024(2) Uani 1 1 d . .
N6 N 0.7479(8) 0.3456(2) 1.0882(8) 0.024(2) Uani 1 1 d . .
N7 N 0.6345(8) 0.4026(2) 0.5463(8) 0.026(2) Uani 1 1 d . .
N13 N 0.1426(7) 0.4001(2) 0.3772(9) 0.027(2) Uani 1 1 d . .
N1 N 0.6136(8) 0.3215(2) 0.8781(9) 0.027(2) Uani 1 1 d . .
N4 N 0.8364(9) 0.3038(2) 0.9618(9) 0.033(2) Uani 1 1 d . .
C9 C 0.5032(8) 0.4101(3) 0.3990(9) 0.020(2) Uani 1 1 d . .
N8 N 0.2560(7) 0.4565(2) 0.2468(8) 0.0240(19) Uani 1 1 d . .
N3 N 0.8448(7) 0.3224(2) 0.8611(8) 0.0221(18) Uani 1 1 d . .
N2 N 0.6418(8) 0.3031(2) 0.9762(9) 0.029(2) Uani 1 1 d . .
N9 N 0.1558(7) 0.4448(3) 0.2238(9) 0.027(2) Uani 1 1 d . .
C1 C 0.7555(10) 0.3928(3) 0.7089(11) 0.030(3) Uani 1 1 d . .
N5 N 0.7411(8) 0.3716(2) 1.0087(9) 0.028(2) Uani 1 1 d . .
C4 C 0.7248(9) 0.4123(3) 0.6049(10) 0.024(2) Uani 1 1 d . .
C8 C 0.6016(8) 0.4212(3) 0.4568(10) 0.022(2) Uani 1 1 d . .
C11 C 0.4686(9) 0.4406(3) 0.2042(10) 0.025(2) Uani 1 1 d . .
C23 C 0.9273(9) 0.3104(3) 0.8033(12) 0.033(3) Uani 1 1 d . .
C15 C 0.5659(10) 0.2801(3) 0.9970(12) 0.035(3) Uani 1 1 d . .
C18 C 0.7403(8) 0.3990(3) 1.0706(11) 0.027(2) Uani 1 1 d . .
C28 C 0.2574(10) 0.4883(3) 0.2197(11) 0.032(3) Uani 1 1 d . .
C3 C 0.6950(10) 0.3378(3) 0.6638(11) 0.031(3) Uani 1 1 d . .
C13 C 0.5227(11) 0.3099(3) 0.8372(11) 0.032(3) Uani 1 1 d . .
C17 C 0.7334(9) 0.4322(3) 1.0175(11) 0.028(2) Uani 1 1 d . .
H17A H 0.796893 0.436919 0.977733 0.043 Uiso 1 1 calc R U
H17B H 0.723688 0.448246 1.078409 0.043 Uiso 1 1 calc R U
H17C H 0.675037 0.433003 0.961928 0.043 Uiso 1 1 calc R U
C33 C 0.2321(10) 0.3986(3) 0.5436(10) 0.030(3) Uani 1 1 d . .
C6 C 0.7450(10) 0.4593(3) 0.4769(11) 0.030(3) Uani 1 1 d . .
H6 H 0.781198 0.477904 0.453374 0.036 Uiso 1 1 calc R U
C19 C 0.7463(9) 0.3916(3) 1.1917(10) 0.028(3) Uani 1 1 d . .
H19 H 0.747537 0.406608 1.253740 0.034 Uiso 1 1 calc R U
C10 C 0.3944(9) 0.4570(3) 0.4390(11) 0.028(2) Uani 1 1 d . .
C27 C 0.3519(11) 0.5094(3) 0.2290(13) 0.040(3) Uani 1 1 d . .
H27A H 0.386753 0.506012 0.304355 0.060 Uiso 1 1 calc R U
H27B H 0.331793 0.532128 0.221258 0.060 Uiso 1 1 calc R U
H27C H 0.398489 0.503736 0.167402 0.060 Uiso 1 1 calc R U
C12 C 0.4612(10) 0.3231(3) 0.7342(12) 0.038(3) Uani 1 1 d . .
H12A H 0.429035 0.343575 0.755543 0.057 Uiso 1 1 calc R U
H12B H 0.407906 0.307551 0.710590 0.057 Uiso 1 1 calc R U
H12C H 0.506982 0.326786 0.670012 0.057 Uiso 1 1 calc R U
C35 C 0.0718(9) 0.3931(4) 0.4621(13) 0.037(3) Uani 1 1 d . .
C7 C 0.6515(9) 0.4496(3) 0.4183(11) 0.026(2) Uani 1 1 d . .
H7 H 0.623554 0.461835 0.355357 0.031 Uiso 1 1 calc R U
C5 C 0.7820(10) 0.4401(3) 0.5713(11) 0.032(3) Uani 1 1 d . .
H5 H 0.843966 0.445772 0.611795 0.038 Uiso 1 1 calc R U
C14 C 0.4900(11) 0.2839(3) 0.9095(12) 0.039(3) Uani 1 1 d . .
H14 H 0.428661 0.271675 0.899774 0.047 Uiso 1 1 calc R U
C32 C 0.3233(13) 0.4015(4) 0.6331(11) 0.045(4) Uani 1 1 d . .
H32A H 0.380469 0.388065 0.608247 0.068 Uiso 1 1 calc R U
H32B H 0.301307 0.394086 0.708840 0.068 Uiso 1 1 calc R U
H32C H 0.345518 0.424049 0.638665 0.068 Uiso 1 1 calc R U
C29 C 0.1566(12) 0.4973(3) 0.1805(12) 0.039(3) Uani 1 1 d . .
H29 H 0.135731 0.518306 0.156165 0.047 Uiso 1 1 calc R U
C30 C 0.0949(10) 0.4704(3) 0.1839(11) 0.030(3) Uani 1 1 d . .
C22 C 0.9590(12) 0.3239(4) 0.6882(12) 0.042(3) Uani 1 1 d . .
H22A H 0.905876 0.319008 0.628835 0.063 Uiso 1 1 calc R U
H22B H 1.024076 0.314023 0.666650 0.063 Uiso 1 1 calc R U
H22C H 0.967681 0.347330 0.694553 0.063 Uiso 1 1 calc R U
C40 C 0.1691(11) 0.3640(3) 0.0854(11) 0.035(3) Uani 1 1 d . .
C24 C 0.9690(12) 0.2839(3) 0.8651(12) 0.040(3) Uani 1 1 d . .
H24 H 1.024585 0.270685 0.843102 0.047 Uiso 1 1 calc R U
C34 C 0.1276(11) 0.3917(4) 0.5664(12) 0.041(3) Uani 1 1 d . .
H34 H 0.100831 0.386880 0.639715 0.049 Uiso 1 1 calc R U
C43 C 0.2866(16) 0.4724(4) 0.8402(16) 0.062(5) Uani 1 1 d . .
C20 C 0.7499(9) 0.3575(3) 1.2003(11) 0.031(3) Uani 1 1 d . .
C38 C 0.3426(12) 0.3684(3) 0.0988(12) 0.039(3) Uani 1 1 d . .
C25 C 0.9138(11) 0.2810(3) 0.9629(12) 0.035(3) Uani 1 1 d . .
B2 B 0.1279(11) 0.4076(4) 0.2434(12) 0.030(3) Uani 1 1 d . .
H2 H 0.053(11) 0.4041(6) 0.219(4) 0.035 Uiso 1 1 calc R U
C21 C 0.7526(12) 0.3356(4) 1.3077(11) 0.042(3) Uani 1 1 d . .
H21A H 0.694411 0.320643 1.303259 0.063 Uiso 1 1 calc R U
H21B H 0.748190 0.348969 1.377317 0.063 Uiso 1 1 calc R U
H21C H 0.816971 0.323367 1.311003 0.063 Uiso 1 1 calc R U
B1 B 0.7455(13) 0.3099(3) 1.0455(12) 0.033(3) Uani 1 1 d . .
H1 H 0.7529(16) 0.293(2) 1.124(10) 0.040 Uiso 1 1 calc R U
C36 C -0.0406(11) 0.3880(4) 0.4321(14) 0.051(4) Uani 1 1 d . .
H36A H -0.070502 0.408238 0.402605 0.076 Uiso 1 1 calc R U
H36B H -0.076186 0.381299 0.501347 0.076 Uiso 1 1 calc R U
H36C H -0.048047 0.371214 0.372729 0.076 Uiso 1 1 calc R U
N14 N 0.2728(19) 0.4914(5) 0.7702(18) 0.099(7) Uani 1 1 d . .
C16 C 0.5712(17) 0.2570(4) 1.0965(15) 0.062(5) Uani 1 1 d . .
H16A H 0.638480 0.246368 1.099714 0.094 Uiso 1 1 calc R U
H16B H 0.517210 0.240618 1.086233 0.094 Uiso 1 1 calc R U
H16C H 0.561288 0.268739 1.168758 0.094 Uiso 1 1 calc R U
C26 C 0.9262(15) 0.2564(4) 1.0662(16) 0.066(5) Uani 1 1 d . .
H26A H 0.899757 0.266186 1.136381 0.098 Uiso 1 1 calc R U
H26B H 0.999035 0.251141 1.078871 0.098 Uiso 1 1 calc R U
H26C H 0.887619 0.236697 1.047576 0.098 Uiso 1 1 calc R U
C37 C 0.4565(10) 0.3648(4) 0.0820(12) 0.039(3) Uani 1 1 d . .
H37A H 0.490611 0.385582 0.095249 0.058 Uiso 1 1 calc R U
H37B H 0.468045 0.357484 0.002907 0.058 Uiso 1 1 calc R U
H37C H 0.484682 0.348791 0.136943 0.058 Uiso 1 1 calc R U
C41 C 0.0593(10) 0.3542(4) 0.0567(13) 0.042(3) Uani 1 1 d . .
H41A H 0.024478 0.349122 0.128251 0.063 Uiso 1 1 calc R U
H41B H 0.058823 0.335111 0.006598 0.063 Uiso 1 1 calc R U
H41C H 0.023593 0.372006 0.016787 0.063 Uiso 1 1 calc R U
C39 C 0.2607(11) 0.3528(3) 0.0395(11) 0.037(3) Uani 1 1 d . .
H39 H 0.266560 0.337459 -0.020799 0.044 Uiso 1 1 calc R U
C42 C 0.3064(14) 0.4478(5) 0.9329(16) 0.066(5) Uani 1 1 d . .
H42A H 0.379895 0.442647 0.937660 0.099 Uiso 1 1 calc R U
H42B H 0.267212 0.428138 0.914661 0.099 Uiso 1 1 calc R U
H42C H 0.285273 0.456450 1.007257 0.099 Uiso 1 1 calc R U
C31 C -0.0197(10) 0.4662(4) 0.1507(14) 0.046(4) Uani 1 1 d . .
H31A H -0.027483 0.449477 0.091020 0.069 Uiso 1 1 calc R U
H31B H -0.047480 0.486649 0.120858 0.069 Uiso 1 1 calc R U
H31C H -0.057047 0.459700 0.219045 0.069 Uiso 1 1 calc R U

loop_
_atom_site_aniso_label
_atom_site_aniso_U_11
_atom_site_aniso_U_22
_atom_site_aniso_U_33
_atom_site_aniso_U_23
_atom_site_aniso_U_13
_atom_site_aniso_U_12
Au1 0.0261(2) 0.0259(2) 0.0215(2) 0.00152(17) -0.00019(17) -0.00113(18)
Au2 0.0292(2) 0.0203(2) 0.0314(3) 0.00100(18) -0.00309(19) 0.00038(18)
W1 0.0290(3) 0.0203(2) 0.0169(2) 0.00196(18) 0.00091(19) -0.00062(19)
W2 0.0219(2) 0.0208(2) 0.0202(2) 0.00100(18) 0.00109(18) 0.00054(18)
Cl1 0.0332(16) 0.058(2) 0.0447(18) -0.0013(16) -0.0076(14) -0.0129(15)
Cl2 0.052(2) 0.0212(14) 0.079(3) -0.0002(15) -0.0160(19) -0.0025(13)
O3 0.040(5) 0.027(4) 0.041(5) -0.015(4) 0.000(4) -0.003(4)
O2 0.062(6) 0.037(5) 0.020(4) -0.010(4) -0.005(4) -0.007(4)
O4 0.029(5) 0.050(6) 0.036(5) 0.012(4) 0.006(4) -0.001(4)
N10 0.033(5) 0.028(5) 0.022(5) -0.005(4) -0.015(4) 0.000(4)
O1 0.026(4) 0.039(5) 0.043(5) 0.001(4) -0.004(4) 0.012(4)
N11 0.020(5) 0.034(5) 0.021(5) 0.006(4) -0.004(4) 0.001(4)
N12 0.018(4) 0.032(5) 0.019(4) 0.004(4) 0.008(4) -0.002(4)
C2 0.030(6) 0.028(6) 0.013(5) -0.003(4) -0.002(4) -0.011(5)
N6 0.030(5) 0.028(5) 0.015(4) 0.007(4) -0.001(4) -0.005(4)
N7 0.029(5) 0.030(5) 0.020(5) 0.001(4) -0.008(4) -0.002(4)
N13 0.020(5) 0.033(5) 0.027(5) 0.001(4) -0.009(4) -0.002(4)
N1 0.035(5) 0.021(5) 0.024(5) 0.003(4) -0.002(4) -0.001(4)
N4 0.045(6) 0.020(5) 0.034(6) 0.011(4) 0.007(5) 0.010(4)
C9 0.025(5) 0.019(5) 0.017(5) 0.005(4) 0.005(4) 0.003(4)
N8 0.017(4) 0.035(5) 0.020(4) 0.001(4) 0.005(4) 0.005(4)
N3 0.014(4) 0.029(5) 0.023(5) 0.003(4) 0.000(3) 0.002(4)
N2 0.035(6) 0.022(5) 0.029(5) 0.004(4) 0.000(4) -0.009(4)
N9 0.016(4) 0.033(5) 0.033(5) 0.005(4) -0.001(4) 0.008(4)
C1 0.029(6) 0.026(6) 0.035(6) -0.007(5) 0.002(5) 0.008(5)
N5 0.039(6) 0.020(5) 0.026(5) 0.005(4) -0.003(4) 0.004(4)
C4 0.027(6) 0.018(5) 0.026(6) 0.000(4) -0.001(4) 0.002(4)
C8 0.016(5) 0.026(5) 0.023(5) 0.003(4) -0.003(4) 0.001(4)
C11 0.021(5) 0.029(6) 0.024(5) 0.004(4) 0.001(4) 0.001(4)
C23 0.014(5) 0.042(7) 0.041(7) -0.004(6) 0.002(5) 0.009(5)
C15 0.037(7) 0.026(6) 0.042(7) -0.011(5) 0.017(6) -0.017(5)
C18 0.013(5) 0.030(6) 0.038(7) -0.005(5) 0.008(5) 0.002(4)
C28 0.040(7) 0.025(6) 0.032(6) -0.004(5) 0.019(5) 0.002(5)
C3 0.033(6) 0.023(6) 0.037(7) 0.011(5) 0.008(5) -0.008(5)
C13 0.050(8) 0.021(5) 0.024(6) -0.001(4) 0.010(5) 0.004(5)
C17 0.028(6) 0.029(6) 0.028(6) 0.002(5) 0.004(5) -0.004(5)
C33 0.032(6) 0.039(7) 0.019(5) 0.001(5) 0.000(5) 0.004(5)
C6 0.031(6) 0.023(6) 0.037(7) 0.011(5) 0.001(5) -0.008(5)
C19 0.020(5) 0.051(7) 0.014(5) 0.000(5) 0.006(4) 0.002(5)
C10 0.029(6) 0.023(6) 0.031(6) 0.005(5) 0.004(5) 0.000(5)
C27 0.051(8) 0.029(6) 0.040(7) 0.009(6) 0.000(6) 0.007(6)
C12 0.032(7) 0.037(7) 0.044(8) 0.003(6) -0.005(6) -0.014(5)
C35 0.009(5) 0.056(8) 0.045(8) 0.004(6) 0.009(5) -0.001(5)
C7 0.022(5) 0.025(5) 0.030(6) 0.007(5) -0.004(5) -0.001(4)
C5 0.027(6) 0.041(7) 0.026(6) 0.006(5) -0.008(5) 0.000(5)
C14 0.044(8) 0.032(7) 0.042(7) 0.001(6) 0.009(6) -0.021(6)
C32 0.071(10) 0.043(8) 0.021(6) 0.006(5) -0.011(6) -0.008(7)
C29 0.053(9) 0.028(6) 0.037(7) 0.009(5) 0.000(6) 0.013(6)
C30 0.030(6) 0.035(6) 0.026(6) 0.005(5) 0.003(5) 0.012(5)
C22 0.050(9) 0.040(7) 0.038(7) -0.006(6) 0.016(6) -0.003(6)
C40 0.039(7) 0.035(7) 0.030(6) 0.002(5) -0.015(5) -0.009(5)
C24 0.052(8) 0.029(6) 0.038(7) 0.000(5) 0.007(6) 0.017(6)
C34 0.040(8) 0.052(8) 0.032(7) 0.007(6) 0.009(6) -0.003(6)
C43 0.082(13) 0.052(10) 0.054(10) 0.001(8) 0.032(10) 0.002(9)
C20 0.023(6) 0.040(7) 0.029(6) 0.003(5) -0.011(5) 0.000(5)
C38 0.059(9) 0.030(6) 0.028(6) -0.006(5) 0.004(6) 0.002(6)
C25 0.037(7) 0.031(6) 0.037(7) 0.004(5) 0.003(6) 0.008(5)
B2 0.023(6) 0.041(8) 0.023(6) 0.010(5) -0.012(5) -0.015(6)
C21 0.052(9) 0.049(8) 0.025(6) 0.006(6) -0.005(6) -0.002(7)
B1 0.062(10) 0.022(6) 0.017(6) 0.000(5) 0.017(6) 0.004(6)
C36 0.036(8) 0.073(11) 0.045(8) 0.012(8) 0.020(7) 0.000(7)
N14 0.14(2) 0.066(12) 0.087(14) 0.025(11) 0.022(13) 0.001(12)
C16 0.109(16) 0.030(7) 0.047(9) 0.010(7) -0.002(10) -0.018(9)
C26 0.083(13) 0.059(11) 0.056(10) 0.031(9) 0.015(9) 0.035(10)
C37 0.037(7) 0.051(8) 0.029(7) -0.009(6) 0.001(5) 0.007(6)
C41 0.028(7) 0.059(9) 0.038(7) -0.004(6) -0.011(6) -0.011(6)
C39 0.052(8) 0.030(6) 0.029(6) -0.009(5) -0.009(6) 0.005(6)
C42 0.050(10) 0.096(15) 0.051(10) -0.010(10) -0.004(8) 0.008(10)
C31 0.023(7) 0.056(9) 0.058(9) 0.009(7) -0.006(6) 0.002(6)

loop_
_atom_type_symbol
_atom_type_description
_atom_type_scat_dispersion_real
_atom_type_scat_dispersion_imag
_atom_type_scat_source
C C 0.0181 0.0091 'International Tables Vol C Tables 4.2.6.8 and 6.1.1.4'
H H 0.0000 0.0000 'International Tables Vol C Tables 4.2.6.8 and 6.1.1.4'
B B 0.0090 0.0039 'International Tables Vol C Tables 4.2.6.8 and 6.1.1.4'
N N 0.0311 0.0180 'International Tables Vol C Tables 4.2.6.8 and 6.1.1.4'
O O 0.0492 0.0322 'International Tables Vol C Tables 4.2.6.8 and 6.1.1.4'
Cl Cl 0.3639 0.7018 'International Tables Vol C Tables 4.2.6.8 and 6.1.1.4'
W W -5.4734 5.5774 'International Tables Vol C Tables 4.2.6.8 and 6.1.1.4'
Au Au -4.4197 7.2980 'International Tables Vol C Tables 4.2.6.8 and 6.1.1.4'

loop_
_geom_angle_atom_site_label_1
_geom_angle_atom_site_label_2
_geom_angle_atom_site_label_3
_geom_angle
C1 Au1 Cl1 164.3(4)
C1 Au1 W1 42.5(4)
Cl1 Au1 W1 153.05(10)
C9 Au2 Cl2 168.3(3)
C9 Au2 W2 43.8(3)
Cl2 Au2 W2 147.23(10)
C1 W1 C3 76.6(5)
C1 W1 C2 75.0(5)
C3 W1 C2 94.3(5)
C1 W1 N1 148.9(5)
C3 W1 N1 82.0(4)
C2 W1 N1 84.6(4)
C1 W1 N5 118.0(4)
C3 W1 N5 165.5(4)
C2 W1 N5 90.2(4)
N1 W1 N5 84.7(4)
C1 W1 N3 117.1(4)
C3 W1 N3 89.3(4)
C2 W1 N3 167.9(4)
N1 W1 N3 84.5(4)
N5 W1 N3 83.6(4)
C1 W1 Au1 46.9(4)
C3 W1 Au1 109.0(3)
C2 W1 Au1 105.3(3)
N1 W1 Au1 164.2(3)
N5 W1 Au1 83.0(3)
N3 W1 Au1 84.3(2)
C9 W2 C11 81.3(4)
C9 W2 C10 75.5(5)
C11 W2 C10 94.2(5)
C9 W2 N12 109.9(4)
C11 W2 N12 168.6(4)
C10 W2 N12 87.3(4)
C9 W2 N8 152.3(4)
C11 W2 N8 84.9(4)
C10 W2 N8 81.7(4)
N12 W2 N8 84.2(3)
C9 W2 N10 121.0(4)
C11 W2 N10 90.6(4)
C10 W2 N10 163.4(4)
N12 W2 N10 84.9(4)
N8 W2 N10 82.9(4)
C9 W2 Au2 46.5(3)
C11 W2 Au2 104.3(3)
C10 W2 Au2 113.4(3)
N12 W2 Au2 85.3(2)
N8 W2 Au2 161.2(3)
N10 W2 Au2 80.6(3)
C38 N10 N11 106.2(10)
C38 N10 W2 134.6(9)
N11 N10 W2 119.2(7)
C40 N11 N10 110.2(10)
C40 N11 B2 130.8(10)
N10 N11 B2 118.9(9)
C33 N12 N13 105.4(9)
C33 N12 W2 132.8(8)
N13 N12 W2 121.5(7)
O1 C2 W1 178.3(10)
C20 N6 N5 109.8(10)
C20 N6 B1 129.2(10)
N5 N6 B1 120.8(9)
C8 N7 C4 116.7(10)
C35 N13 N12 111.1(10)
C35 N13 B2 131.7(10)
N12 N13 B2 116.7(9)
C13 N1 N2 107.0(9)
C13 N1 W1 134.6(8)
N2 N1 W1 118.3(7)
C25 N4 N3 107.7(10)
C25 N4 B1 132.0(11)
N3 N4 B1 120.2(9)
C8 C9 W2 149.2(8)
C8 C9 Au2 121.1(7)
W2 C9 Au2 89.7(5)
C28 N8 N9 108.0(10)
C28 N8 W2 135.1(9)
N9 N8 W2 116.8(7)
C23 N3 N4 106.7(10)
C23 N3 W1 134.4(8)
N4 N3 W1 118.6(7)
C15 N2 N1 109.9(10)
C15 N2 B1 129.4(11)
N1 N2 B1 120.8(9)
C30 N9 N8 108.4(10)
C30 N9 B2 130.4(10)
N8 N9 B2 121.1(9)
C4 C1 W1 149.0(10)
C4 C1 Au1 120.3(9)
W1 C1 Au1 90.5(5)
C18 N5 N6 107.2(10)
C18 N5 W1 134.6(8)
N6 N5 W1 118.0(7)
N7 C4 C5 122.5(10)
N7 C4 C1 115.7(10)
C5 C4 C1 121.7(11)
N7 C8 C7 125.2(10)
N7 C8 C9 114.5(10)
C7 C8 C9 120.3(10)
O4 C11 W2 179.1(11)
N3 C23 C24 109.2(12)
N3 C23 C22 122.2(12)
C24 C23 C22 128.5(12)
N2 C15 C14 106.6(12)
N2 C15 C16 123.5(14)
C14 C15 C16 129.9(13)
N5 C18 C19 110.0(11)
N5 C18 C17 123.7(11)
C19 C18 C17 126.3(11)
N8 C28 C29 108.0(11)
N8 C28 C27 124.2(12)
C29 C28 C27 127.7(12)
O2 C3 W1 175.8(12)
N1 C13 C14 109.7(12)
N1 C13 C12 125.6(11)
C14 C13 C12 124.6(13)
C18 C17 H17A 109.5
C18 C17 H17B 109.5
H17A C17 H17B 109.5
C18 C17 H17C 109.5
H17A C17 H17C 109.5
H17B C17 H17C 109.5
N12 C33 C34 109.2(11)
N12 C33 C32 123.4(11)
C34 C33 C32 127.3(12)
C5 C6 C7 118.1(11)
C5 C6 H6 120.9
C7 C6 H6 120.9
C20 C19 C18 106.3(11)
C20 C19 H19 126.8
C18 C19 H19 126.8
O3 C10 W2 176.9(11)
C28 C27 H27A 109.5
C28 C27 H27B 109.5
H27A C27 H27B 109.5
C28 C27 H27C 109.5
H27A C27 H27C 109.5
H27B C27 H27C 109.5
C13 C12 H12A 109.5
C13 C12 H12B 109.5
H12A C12 H12B 109.5
C13 C12 H12C 109.5
H12A C12 H12C 109.5
H12B C12 H12C 109.5
C34 C35 N13 106.3(10)
C34 C35 C36 132.1(12)
N13 C35 C36 121.6(12)
C8 C7 C6 118.2(10)
C8 C7 H7 120.9
C6 C7 H7 120.9
C6 C5 C4 119.4(11)
C6 C5 H5 120.3
C4 C5 H5 120.3
C15 C14 C13 106.8(12)
C15 C14 H14 126.6
C13 C14 H14 126.6
C33 C32 H32A 109.5
C33 C32 H32B 109.5
H32A C32 H32B 109.5
C33 C32 H32C 109.5
H32A C32 H32C 109.5
H32B C32 H32C 109.5
C30 C29 C28 108.2(11)
C30 C29 H29 125.9
C28 C29 H29 125.9
C29 C30 N9 107.3(11)
C29 C30 C31 130.4(12)
N9 C30 C31 122.3(12)
C23 C22 H22A 109.5
C23 C22 H22B 109.5
H22A C22 H22B 109.5
C23 C22 H22C 109.5
H22A C22 H22C 109.5
H22B C22 H22C 109.5
N11 C40 C39 107.0(11)
N11 C40 C41 123.1(13)
C39 C40 C41 129.8(13)
C25 C24 C23 106.5(12)
C25 C24 H24 126.8
C23 C24 H24 126.8
C35 C34 C33 107.8(11)
C35 C34 H34 126.1
C33 C34 H34 126.1
N14 C43 C42 179(3)
N6 C20 C19 106.7(10)
N6 C20 C21 123.2(12)
C19 C20 C21 130.0(12)
N10 C38 C39 108.6(13)
N10 C38 C37 122.8(12)
C39 C38 C37 128.5(12)
C24 C25 N4 109.8(12)
C24 C25 C26 129.9(13)
N4 C25 C26 120.3(12)
N11 B2 N13 111.9(10)
N11 B2 N9 110.6(10)
N13 B2 N9 107.9(10)
N11 B2 H2 108.8
N13 B2 H2 108.8
N9 B2 H2 108.8
C20 C21 H21A 109.5
C20 C21 H21B 109.5
H21A C21 H21B 109.5
C20 C21 H21C 109.5
H21A C21 H21C 109.5
H21B C21 H21C 109.5
N6 B1 N2 109.9(11)
N6 B1 N4 109.9(11)
N2 B1 N4 107.9(10)
N6 B1 H1 109.7
N2 B1 H1 109.7
N4 B1 H1 109.7
C35 C36 H36A 109.5
C35 C36 H36B 109.5
H36A C36 H36B 109.5
C35 C36 H36C 109.5
H36A C36 H36C 109.5
H36B C36 H36C 109.5
C15 C16 H16A 109.5
C15 C16 H16B 109.5
H16A C16 H16B 109.5
C15 C16 H16C 109.5
H16A C16 H16C 109.5
H16B C16 H16C 109.5
C25 C26 H26A 109.5
C25 C26 H26B 109.5
H26A C26 H26B 109.5
C25 C26 H26C 109.5
H26A C26 H26C 109.5
H26B C26 H26C 109.5
C38 C37 H37A 109.5
C38 C37 H37B 109.5
H37A C37 H37B 109.5
C38 C37 H37C 109.5
H37A C37 H37C 109.5
H37B C37 H37C 109.5
C40 C41 H41A 109.5
C40 C41 H41B 109.5
H41A C41 H41B 109.5
C40 C41 H41C 109.5
H41A C41 H41C 109.5
H41B C41 H41C 109.5
C40 C39 C38 107.8(12)
C40 C39 H39 126.1
C38 C39 H39 126.1
C43 C42 H42A 109.5
C43 C42 H42B 109.5
H42A C42 H42B 109.5
C43 C42 H42C 109.5
H42A C42 H42C 109.5
H42B C42 H42C 109.5
C30 C31 H31A 109.5
C30 C31 H31B 109.5
H31A C31 H31B 109.5
C30 C31 H31C 109.5
H31A C31 H31C 109.5
H31B C31 H31C 109.5

loop_
_geom_bond_atom_site_label_1
_geom_bond_atom_site_label_2
_geom_bond_distance
Au1 C1 2.046(13)
Au1 Cl1 2.283(3)
Au1 W1 2.8007(7)
Au2 C9 2.015(10)
Au2 Cl2 2.282(3)
Au2 W2 2.7769(7)
W1 C1 1.894(13)
W1 C3 1.995(13)
W1 C2 2.012(12)
W1 N1 2.197(10)
W1 N5 2.205(10)
W1 N3 2.211(9)
W2 C9 1.922(11)
W2 C11 1.999(11)
W2 C10 2.003(12)
W2 N12 2.192(8)
W2 N8 2.211(9)
W2 N10 2.212(9)
O3 C10 1.128(15)
O2 C3 1.154(16)
O4 C11 1.137(14)
N10 C38 1.349(16)
N10 N11 1.381(13)
O1 C2 1.132(14)
N11 C40 1.335(16)
N11 B2 1.509(18)
N12 C33 1.361(14)
N12 N13 1.372(13)
N6 C20 1.358(15)
N6 N5 1.387(12)
N6 B1 1.526(16)
N7 C8 1.321(14)
N7 C4 1.369(15)
N13 C35 1.371(15)
N13 B2 1.553(15)
N1 C13 1.322(17)
N1 N2 1.378(13)
N4 C25 1.352(16)
N4 N3 1.376(13)
N4 B1 1.543(17)
C9 C8 1.468(15)
N8 C28 1.326(15)
N8 N9 1.380(13)
N3 C23 1.350(14)
N2 C15 1.371(14)
N2 B1 1.54(2)
N9 C30 1.365(14)
N9 B2 1.568(17)
C1 C4 1.463(16)
N5 C18 1.314(15)
C4 C5 1.404(17)
C8 C7 1.395(15)
C23 C24 1.378(18)
C23 C22 1.484(18)
C15 C14 1.37(2)
C15 C16 1.47(2)
C18 C19 1.405(16)
C18 C17 1.477(16)
C28 C29 1.395(19)
C28 C27 1.479(19)
C13 C14 1.407(17)
C13 C12 1.485(18)
C17 H17A 0.9600
C17 H17B 0.9600
C17 H17C 0.9600
C33 C34 1.396(18)
C33 C32 1.522(18)
C6 C5 1.391(16)
C6 C7 1.402(16)
C6 H6 0.9300
C19 C20 1.388(18)
C19 H19 0.9300
C27 H27A 0.9600
C27 H27B 0.9600
C27 H27C 0.9600
C12 H12A 0.9600
C12 H12B 0.9600
C12 H12C 0.9600
C35 C34 1.36(2)
C35 C36 1.478(18)
C7 H7 0.9300
C5 H5 0.9300
C14 H14 0.9300
C32 H32A 0.9600
C32 H32B 0.9600
C32 H32C 0.9600
C29 C30 1.348(19)
C29 H29 0.9300
C30 C31 1.507(18)
C22 H22A 0.9600
C22 H22B 0.9600
C22 H22C 0.9600
C40 C39 1.37(2)
C40 C41 1.482(17)
C24 C25 1.339(19)
C24 H24 0.9300
C34 H34 0.9300
C43 N14 1.12(2)
C43 C42 1.47(3)
C20 C21 1.506(17)
C38 C39 1.377(19)
C38 C37 1.48(2)
C25 C26 1.543(18)
B2 H2 0.99(14)
C21 H21A 0.9600
C21 H21B 0.9600
C21 H21C 0.9600
B1 H1 1.13(14)
C36 H36A 0.9600
C36 H36B 0.9600
C36 H36C 0.9600
C16 H16A 0.9600
C16 H16B 0.9600
C16 H16C 0.9600
C26 H26A 0.9600
C26 H26B 0.9600
C26 H26C 0.9600
C37 H37A 0.9600
C37 H37B 0.9600
C37 H37C 0.9600
C41 H41A 0.9600
C41 H41B 0.9600
C41 H41C 0.9600
C39 H39 0.9300
C42 H42A 0.9600
C42 H42B 0.9600
C42 H42C 0.9600
C31 H31A 0.9600
C31 H31B 0.9600
C31 H31C 0.9600
